data_2312375
loop_
_publ_author_name
'Metherall, Jessica P.'
'Corner, Philip A.'
'McCabe, James F.'
'Hall, Michael J.'
'Probert, Michael R.'

_publ_section_title
;
 High-throughput nanoscale crystallization of dihydropyridine active
 pharmaceutical ingredients.
;
_journal_coeditor_code RM5073SUP1
_journal_issue 1
_journal_name_full 'Acta crystallographica Section B, Structural science, crystal engineering and materials'
_journal_page_first 4
_journal_page_last 12
_journal_paper_doi 10.1107/S2052520623010053
_journal_volume 80
_journal_year 2024
_chemical_formula_moiety 'C2 H6 O S, C21 H26 N2 O7'
_chemical_formula_sum 'C23 H32 N2 O8 S'
_chemical_formula_weight 496.56
_chemical_name_common 'nimodipine DMSO'
_chemical_name_systematic
;          
(rac)-3-isopropyl 5-(2-methoxyethyl) 2,6-dimethyl-4-(3-nitrophenyl)- 
1,4-dihydropyridine-3,5-dicarboxylate
;
_space_group_crystal_system triclinic
_space_group_IT_number 2
_space_group_name_Hall '-P 1'
_space_group_name_H-M_alt 'P -1'
_atom_sites_solution_hydrogens mixed
_atom_sites_solution_primary dual
_audit_creation_date 2023-05-11
_audit_creation_method
; 
Olex2 1.5 
(compiled 2023.03.06 svn.rbb2c1857 for OlexSys, GUI svn.r6748) 
;
_cell_angle_alpha 63.606(2)
_cell_angle_beta 77.493(2)
_cell_angle_gamma 89.029(2)
_cell_formula_units_Z 2
_cell_length_a 9.5050(8)
_cell_length_b 11.8650(10)
_cell_length_c 12.7533(10)
_cell_measurement_reflns_used 9949
_cell_measurement_temperature 150.01
_cell_measurement_theta_max 66.46
_cell_measurement_theta_min 6.00
_cell_volume 1252.59(18)
_computing_cell_refinement 'APEX3 v2017.3-0 (Bruker AXS Inc., 2017)'
_computing_data_collection 'Bruker Instrument Service v6.2.6'
_computing_data_reduction 'SAINT V8.38A (Bruker AXS Inc., 2017)'
_computing_molecular_graphics 'Olex2 1.5 (Dolomanov et al., 2009)'
_computing_publication_material 'Olex2 1.5 (Dolomanov et al., 2009)'
_computing_structure_refinement 'SHELXL 2018/3 (Sheldrick, 2015)'
_computing_structure_solution 'SHELXT 2018/2 (Sheldrick, 2018)'
_diffrn_ambient_temperature 150.01
_diffrn_detector 'Bruker Photon II area detector'
_diffrn_detector_area_resol_mean 7.3910
_diffrn_detector_type 'Hybrid area detector'
_diffrn_measured_fraction_theta_full 0.987
_diffrn_measured_fraction_theta_max 0.987
_diffrn_measurement_device 'three-circle diffractometer'
_diffrn_measurement_device_type 'Bruker D8 Venture'
_diffrn_measurement_method '\w and \f scans'
_diffrn_orient_matrix_type 'Bruker AXS Inc. convention APEX3'
_diffrn_radiation_collimation 'focussed source'
_diffrn_radiation_monochromator 'mirror optics'
_diffrn_radiation_probe x-ray
_diffrn_radiation_type CuK\a
_diffrn_radiation_wavelength 1.54178
_diffrn_reflns_av_R_equivalents 0.0333
_diffrn_reflns_av_unetI/netI 0.0287
_diffrn_reflns_Laue_measured_fraction_full 0.987
_diffrn_reflns_Laue_measured_fraction_max 0.987
_diffrn_reflns_limit_h_max 11
_diffrn_reflns_limit_h_min -11
_diffrn_reflns_limit_k_max 12
_diffrn_reflns_limit_k_min -13
_diffrn_reflns_limit_l_max 15
_diffrn_reflns_limit_l_min -15
_diffrn_reflns_number 19742
_diffrn_reflns_point_group_measured_fraction_full 0.987
_diffrn_reflns_point_group_measured_fraction_max 0.987
_diffrn_reflns_theta_full 66.683
_diffrn_reflns_theta_max 66.682
_diffrn_reflns_theta_min 3.979
_diffrn_source 'microfocus sealed X-ray tube'
_diffrn_source_current 1.0
_diffrn_source_power 0.05
_diffrn_source_target Cu
_diffrn_source_type
; 
'Incoatec microfocus 3.0 (cu) X-ray Source' 
;
_diffrn_source_voltage 50.0
_diffrn_standards_number 0
_exptl_absorpt_coefficient_mu 1.571
_exptl_absorpt_correction_T_max 0.7528
_exptl_absorpt_correction_T_min 0.6351
_exptl_absorpt_correction_type multi-scan
_exptl_absorpt_process_details
; 
SADABS-2016/2 (Bruker,2016/2) was used for absorption correction. 
wR2(int) was 0.0786 before and 0.0589 after correction. 
The Ratio of minimum to maximum transmission is 0.8437. 
The \l/2 correction factor is Not present. 
;
_exptl_crystal_colour 'clear light colourless'
_exptl_crystal_colour_lustre clear
_exptl_crystal_colour_modifier light
_exptl_crystal_colour_primary colourless
_exptl_crystal_density_diffrn 1.317
_exptl_crystal_description plate
_exptl_crystal_F_000 528
_exptl_crystal_preparation 'Crystallised from a saturated solution of nimodipine in DMSO.'
_exptl_crystal_recrystallization_method 'High-throughput screening via the ENaCt protocol using SPT Labtech mosquito.'
_exptl_crystal_size_max 0.45
_exptl_crystal_size_mid 0.34
_exptl_crystal_size_min 0.088
_refine_diff_density_max 0.445
_refine_diff_density_min -0.316
_refine_diff_density_rms 0.046
_refine_ls_extinction_method none
_refine_ls_goodness_of_fit_ref 1.034
_refine_ls_hydrogen_treatment mixed
_refine_ls_matrix_type full
_refine_ls_number_parameters 394
_refine_ls_number_reflns 4381
_refine_ls_number_restraints 375
_refine_ls_restrained_S_all 1.006
_refine_ls_R_factor_all 0.0517
_refine_ls_R_factor_gt 0.0499
_refine_ls_shift/su_max 0.001
_refine_ls_shift/su_mean 0.000
_refine_ls_structure_factor_coef Fsqd
_refine_ls_weighting_details 'w=1/[\s^2^(Fo^2^)+(0.0608P)^2^+0.8920P] where P=(Fo^2^+2Fc^2^)/3'
_refine_ls_weighting_scheme calc
_refine_ls_wR_factor_gt 0.1303
_refine_ls_wR_factor_ref 0.1317
_reflns_Friedel_coverage 0.000
_reflns_number_gt 4128
_reflns_number_total 4381
_reflns_threshold_expression 'I > 2\s(I)'
_cod_data_source_file rm5073sup1.cif
_cod_data_source_block nimodipine-dmso
_cod_depositor_comments 'Adding full bibliography for 2312368--2312375.cif.'
_cod_database_code 2312375
_cod_database_fobs_code 2312375
_shelx_shelxl_version_number 2018/3
_shelx_space_group_comment
; 
The symmetry employed for this shelxl refinement is uniquely defined 
by the following loop, which should always be used as a source of 
symmetry information in preference to the above space-group names. 
They are only intended as comments. 
;
_shelx_estimated_absorpt_t_max 0.874
_shelx_estimated_absorpt_t_min 0.538
_olex2_refinement_description
; 
1. Fixed Uiso 
 At 1.2 times of: 
  All C(H) groups, All C(H,H) groups 
 At 1.5 times of: 
  All C(H,H,H) groups 
2. Restrained distances 
 O1S-C1S \\sim C1R-O1R \\sim C1T-O1T \\sim O1S-C2S \\sim C2R-O1R \\sim C2T-O1T 
 with sigma of 0.02 
 C1S-C2S \\sim C2T-C1T \\sim C1R-C2R 
 with sigma of 0.02 
 S1R-O1R \\sim S1T-O1T \\sim S1S-O1S 
 with sigma of 0.02 
 S1S-C2S \\sim S1S-C1S \\sim S1R-C1R \\sim S1R-C2R \\sim S1T-C1T \\sim S1T-C2T 
 with sigma of 0.02 
 C2S-C1S \\sim C1R-C2R \\sim C2T-C1T 
 with sigma of 0.02 
3. Uiso/Uaniso restraints and constraints 
C1R \\sim C2T \\sim C2S \\sim C2R \\sim C1T \\sim C1S: within 2A with sigma of 
0.02 and sigma for terminal atoms of 0.04 within 2A 
O1S \\sim O1T \\sim O1R: within 2A with sigma of 0.02 and sigma for terminal 
atoms of 0.04 within 2A 
S1R \\sim S1S \\sim S1T: within 2A with sigma of 0.02 and sigma for terminal 
atoms of 0.04 within 2A 
4. Rigid body (RIGU) restrains 
 All non-hydrogen atoms 
 with sigma for 1-2 distances of 0.004 and sigma for 1-3 distances of 0.004 
5. Others 
 Fixed Sof: S1R(0.80603) O1R(0.80603) C1R(0.80603) H1RA(0.80603) H1RB(0.80603) 
 H1RC(0.80603) C2R(0.80603) H2RA(0.80603) H2RB(0.80603) H2RC(0.80603) 
 S1S(0.12188) O1S(0.12188) C1S(0.12188) H1SA(0.12188) H1SB(0.12188) 
 H1SC(0.12188) C2S(0.12188) H2SA(0.12188) H2SB(0.12188) H2SC(0.12188) 
 S1T(0.07209) C1T(0.07209) H1TA(0.07209) H1TB(0.07209) H1TC(0.07209) 
 C2T(0.07209) H2TA(0.07209) H2TB(0.07209) H2TC(0.07209) O1T(0.07209) 
6.a Ternary CH refined with riding coordinates: 
 C11(H11), C19(H19) 
6.b Secondary CH2 refined with riding coordinates: 
 C3(H3A,H3B), C2(H2A,H2B) 
6.c Aromatic/amide H refined with riding coordinates: 
 C13(H13), C17(H17), C15(H15), C16(H16) 
6.d Idealised Me refined as rotating group: 
 C9(H9A,H9B,H9C), C7(H7A,H7B,H7C), C20(H20A,H20B,H20C), C21(H21A,H21B,H21C), 
 C1(H1A,H1B,H1C), C1R(H1RA,H1RB,H1RC), C2R(H2RA,H2RB,H2RC), C1S(H1SA,H1SB,H1SC), 
  C2S(H2SA,H2SB,H2SC), C1T(H1TA,H1TB,H1TC), C2T(H2TA,H2TB,H2TC) 
;
_olex2_exptl_crystal_mounting_method
;  
 'Crystal mounted using inert oil from the encapsulation crystallisation  
technique onto a MiTeGen Kapton micromount.' 
;
_olex2_submission_original_sample_id 'Nimodipine DMSO solvate'
_olex2_submission_special_instructions 'No special instructions were received'

loop_
_space_group_symop_operation_xyz
'x, y, z'
'-x, -y, -z'

loop_
_atom_site_label
_atom_site_type_symbol
_atom_site_fract_x
_atom_site_fract_y
_atom_site_fract_z
_atom_site_U_iso_or_equiv
_atom_site_adp_type
_atom_site_occupancy
_atom_site_site_symmetry_order
_atom_site_calc_flag
_atom_site_refinement_flags_posn
_atom_site_refinement_flags_adp
_atom_site_refinement_flags_occupancy
_atom_site_disorder_assembly
_atom_site_disorder_group
S1R S 0.64016(11) 1.09168(7) 0.53440(6) 0.0459(2) Uani 0.806 1 d D U P A 3
O2 O 0.45023(14) 0.61955(13) 0.84203(12) 0.0346(3) Uani 1 1 d . . . . .
O3 O 0.30028(14) 0.45875(14) 0.87378(13) 0.0416(4) Uani 1 1 d . . . . .
O7 O 0.88532(17) 0.74882(14) 0.34746(12) 0.0432(4) Uani 1 1 d . . . . .
O6 O 0.79770(17) 0.84073(14) 0.46592(13) 0.0458(4) Uani 1 1 d . . . . .
O1 O 0.43913(18) 0.84908(14) 0.85664(14) 0.0475(4) Uani 1 1 d . . . . .
O5 O 0.9840(2) 0.75040(17) 0.95041(17) 0.0582(5) Uani 1 1 d . . . . .
O4 O 0.8076(2) 0.84690(17) 0.87983(19) 0.0614(5) Uani 1 1 d . . . . .
N1 N 0.63061(19) 0.41407(17) 0.60916(15) 0.0372(4) Uani 1 1 d . . . . .
N2 N 0.8914(2) 0.76539(17) 0.89318(17) 0.0430(4) Uani 1 1 d . . . . .
C12 C 0.76013(18) 0.61192(17) 0.72850(15) 0.0285(4) Uani 1 1 d . . . . .
C11 C 0.64751(19) 0.62389(17) 0.65550(16) 0.0284(4) Uani 1 1 d . . . . .
H11 H 0.604058 0.705839 0.638293 0.034 Uiso 1 1 calc R U . . .
C13 C 0.77309(19) 0.69536(18) 0.77582(16) 0.0307(4) Uani 1 1 d . . . . .
H13 H 0.710994 0.761306 0.764642 0.037 Uiso 1 1 calc R U . . .
C10 C 0.72227(19) 0.62591(18) 0.53578(16) 0.0305(4) Uani 1 1 d . . . . .
C5 C 0.52656(19) 0.51692(18) 0.72466(16) 0.0293(4) Uani 1 1 d . . . . .
C4 C 0.41310(19) 0.52492(18) 0.81941(16) 0.0298(4) Uani 1 1 d . . . . .
C17 C 0.8523(2) 0.51512(19) 0.74868(17) 0.0338(4) Uani 1 1 d . . . . .
H17 H 0.842493 0.456599 0.718040 0.041 Uiso 1 1 calc R U . . .
C6 C 0.5273(2) 0.41537(18) 0.70286(17) 0.0321(4) Uani 1 1 d . . . . .
C18 C 0.8029(2) 0.74792(19) 0.44820(17) 0.0337(4) Uani 1 1 d . . . . .
C8 C 0.7178(2) 0.52010(19) 0.52081(17) 0.0335(4) Uani 1 1 d . . . . .
C15 C 0.9728(2) 0.5865(2) 0.85766(17) 0.0363(4) Uani 1 1 d . . . . .
H15 H 1.045773 0.580144 0.899964 0.044 Uiso 1 1 calc R U . . .
C14 C 0.8790(2) 0.68031(19) 0.83993(17) 0.0345(4) Uani 1 1 d . . . . .
C19 C 0.9625(2) 0.8697(2) 0.25428(18) 0.0424(5) Uani 1 1 d . . . . .
H19 H 0.988020 0.921420 0.292775 0.051 Uiso 1 1 calc R U . . .
C16 C 0.9575(2) 0.5025(2) 0.81233(17) 0.0369(4) Uani 1 1 d . . . . .
H16 H 1.019106 0.436035 0.824711 0.044 Uiso 1 1 calc R U . . .
O1R O 0.5990(3) 1.2026(3) 0.5571(3) 0.0630(7) Uani 0.806 1 d D U P A 3
C3 C 0.3482(2) 0.6357(2) 0.93507(19) 0.0390(5) Uani 1 1 d . . . . .
H3A H 0.323026 0.554217 1.008936 0.047 Uiso 1 1 calc R U . . .
H3B H 0.258456 0.665643 0.908170 0.047 Uiso 1 1 calc R U . . .
C2 C 0.4167(2) 0.7304(2) 0.96014(18) 0.0394(5) Uani 1 1 d . . . . .
H2A H 0.353121 0.737034 1.029358 0.047 Uiso 1 1 calc R U . . .
H2B H 0.510350 0.703435 0.980695 0.047 Uiso 1 1 calc R U . . .
C9 C 0.8016(3) 0.4972(2) 0.41862(19) 0.0446(5) Uani 1 1 d . . . . .
H9A H 0.899704 0.478097 0.429500 0.067 Uiso 1 1 calc R U . . .
H9B H 0.806859 0.572945 0.342283 0.067 Uiso 1 1 calc R U . . .
H9C H 0.752934 0.425748 0.417535 0.067 Uiso 1 1 calc R U . . .
C7 C 0.4277(2) 0.2958(2) 0.7717(2) 0.0418(5) Uani 1 1 d . . . . .
H7A H 0.386723 0.278312 0.715755 0.063 Uiso 1 1 calc R U . . .
H7B H 0.349417 0.305733 0.830331 0.063 Uiso 1 1 calc R U . . .
H7C H 0.482105 0.225516 0.814065 0.063 Uiso 1 1 calc R U . . .
C20 C 0.8670(3) 0.9385(3) 0.1720(2) 0.0616(7) Uani 1 1 d . . . . .
H20A H 0.843608 0.888409 0.133241 0.092 Uiso 1 1 calc R U . . .
H20B H 0.916921 1.020284 0.110297 0.092 Uiso 1 1 calc R U . . .
H20C H 0.777523 0.952191 0.218252 0.092 Uiso 1 1 calc R U . . .
C21 C 1.1003(3) 0.8360(3) 0.1922(2) 0.0613(7) Uani 1 1 d . . . . .
H21A H 1.155859 0.787489 0.251639 0.092 Uiso 1 1 calc R U . . .
H21B H 1.158613 0.913584 0.130212 0.092 Uiso 1 1 calc R U . . .
H21C H 1.075039 0.785144 0.154724 0.092 Uiso 1 1 calc R U . . .
C1 C 0.4824(3) 0.9469(2) 0.8809(3) 0.0579(6) Uani 1 1 d . . . . .
H1A H 0.502116 1.026696 0.806657 0.087 Uiso 1 1 calc R U . . .
H1B H 0.570166 0.926656 0.911848 0.087 Uiso 1 1 calc R U . . .
H1C H 0.404903 0.955125 0.941115 0.087 Uiso 1 1 calc R U . . .
C1R C 0.8100(6) 1.0522(4) 0.5714(4) 0.0685(13) Uani 0.806 1 d D U P A 3
H1RA H 0.878484 1.128046 0.529997 0.103 Uiso 0.806 1 calc R U P A 3
H1RB H 0.847219 0.988510 0.545992 0.103 Uiso 0.806 1 calc R U P A 3
H1RC H 0.798043 1.018338 0.658584 0.103 Uiso 0.806 1 calc R U P A 3
C2R C 0.7010(4) 1.1508(3) 0.3761(3) 0.0576(8) Uani 0.806 1 d D U P A 3
H2RA H 0.619491 1.180809 0.338196 0.086 Uiso 0.806 1 calc R U P A 3
H2RB H 0.741185 1.083329 0.357641 0.086 Uiso 0.806 1 calc R U P A 3
H2RC H 0.775887 1.220888 0.345070 0.086 Uiso 0.806 1 calc R U P A 3
S1S S 0.7369(11) 1.0831(7) 0.5676(7) 0.073(2) Uani 0.1219 1 d D U P B 2
O1S O 0.700(2) 1.1878(18) 0.5989(19) 0.056(6) Uani 0.1219 1 d D U P B 2
C1S C 0.585(2) 1.006(2) 0.565(3) 0.097(10) Uani 0.1219 1 d D U P B 2
H1SA H 0.540134 0.942210 0.646530 0.145 Uiso 0.1219 1 calc R U P B 2
H1SB H 0.613313 0.965948 0.512159 0.145 Uiso 0.1219 1 calc R U P B 2
H1SC H 0.515642 1.067979 0.534403 0.145 Uiso 0.1219 1 calc R U P B 2
C2S C 0.830(4) 1.152(3) 0.4132(19) 0.114(11) Uani 0.1219 1 d D U P B 2
H2SA H 0.767122 1.206272 0.363780 0.171 Uiso 0.1219 1 calc R U P B 2
H2SB H 0.855671 1.084478 0.389540 0.171 Uiso 0.1219 1 calc R U P B 2
H2SC H 0.918011 1.201710 0.401334 0.171 Uiso 0.1219 1 calc R U P B 2
H1 H 0.626(3) 0.350(3) 0.594(3) 0.057(8) Uiso 1 1 d . . . C 1
S1T S 0.6931(15) 1.1851(11) 0.4754(13) 0.090(3) Uani 0.0721 1 d D U P D -1
C1T C 0.586(4) 1.064(4) 0.481(4) 0.089(10) Uani 0.0721 1 d D U P D -1
H1TA H 0.643734 0.994100 0.484956 0.134 Uiso 0.0721 1 calc R U P D -1
H1TB H 0.547205 1.096105 0.408311 0.134 Uiso 0.0721 1 calc R U P D -1
H1TC H 0.505040 1.034690 0.552187 0.134 Uiso 0.0721 1 calc R U P D -1
C2T C 0.864(3) 1.123(5) 0.466(4) 0.080(10) Uani 0.0721 1 d D U P D -1
H2TA H 0.854122 1.033842 0.523788 0.119 Uiso 0.0721 1 calc R U P D -1
H2TB H 0.931883 1.169881 0.484227 0.119 Uiso 0.0721 1 calc R U P D -1
H2TC H 0.901916 1.132754 0.384270 0.119 Uiso 0.0721 1 calc R U P D -1
O1T O 0.654(3) 1.198(4) 0.587(3) 0.051(8) Uani 0.0721 1 d D U P D -1

loop_
_atom_site_aniso_label
_atom_site_aniso_U_11
_atom_site_aniso_U_22
_atom_site_aniso_U_33
_atom_site_aniso_U_23
_atom_site_aniso_U_13
_atom_site_aniso_U_12
S1R 0.0625(5) 0.0375(5) 0.0397(4) -0.0198(3) -0.0102(4) 0.0039(4)
O2 0.0287(6) 0.0400(8) 0.0363(7) -0.0224(6) 0.0022(5) -0.0032(5)
O3 0.0290(7) 0.0454(8) 0.0482(8) -0.0245(7) 0.0039(6) -0.0065(6)
O7 0.0534(9) 0.0371(8) 0.0307(7) -0.0146(6) 0.0065(6) -0.0100(6)
O6 0.0547(9) 0.0369(8) 0.0389(8) -0.0180(7) 0.0051(7) -0.0064(6)
O1 0.0629(10) 0.0350(8) 0.0445(8) -0.0187(7) -0.0110(7) 0.0047(7)
O5 0.0648(11) 0.0551(10) 0.0664(11) -0.0272(9) -0.0381(9) -0.0008(8)
O4 0.0723(12) 0.0552(11) 0.0834(13) -0.0452(10) -0.0401(10) 0.0156(9)
N1 0.0425(9) 0.0321(9) 0.0348(9) -0.0170(7) 0.0001(7) 0.0008(7)
N2 0.0460(10) 0.0375(10) 0.0458(10) -0.0162(8) -0.0165(8) -0.0033(8)
C12 0.0231(8) 0.0334(9) 0.0232(8) -0.0101(7) 0.0004(7) -0.0024(7)
C11 0.0266(8) 0.0303(9) 0.0267(9) -0.0125(7) -0.0040(7) 0.0022(7)
C13 0.0267(9) 0.0301(9) 0.0303(9) -0.0104(7) -0.0037(7) -0.0017(7)
C10 0.0282(9) 0.0346(10) 0.0262(9) -0.0126(8) -0.0040(7) 0.0022(7)
C5 0.0245(8) 0.0328(9) 0.0281(9) -0.0120(7) -0.0052(7) 0.0019(7)
C4 0.0253(9) 0.0333(10) 0.0308(9) -0.0144(8) -0.0068(7) 0.0018(7)
C17 0.0301(9) 0.0401(11) 0.0290(9) -0.0158(8) -0.0021(7) 0.0053(8)
C6 0.0322(9) 0.0317(10) 0.0302(9) -0.0129(8) -0.0054(7) 0.0023(7)
C18 0.0333(10) 0.0381(11) 0.0287(9) -0.0151(8) -0.0048(7) 0.0002(8)
C8 0.0348(10) 0.0343(10) 0.0295(9) -0.0144(8) -0.0043(8) 0.0037(8)
C15 0.0235(9) 0.0460(11) 0.0298(9) -0.0092(8) -0.0048(7) -0.0007(8)
C14 0.0331(10) 0.0357(10) 0.0297(9) -0.0115(8) -0.0040(7) -0.0085(8)
C19 0.0484(12) 0.0372(11) 0.0332(10) -0.0130(9) 0.0017(9) -0.0119(9)
C16 0.0292(9) 0.0453(11) 0.0301(9) -0.0134(8) -0.0035(7) 0.0085(8)
O1R 0.075(2) 0.0530(14) 0.0700(17) -0.0388(14) -0.0107(14) 0.0089(14)
C3 0.0335(10) 0.0466(12) 0.0379(11) -0.0249(9) 0.0032(8) -0.0015(8)
C2 0.0429(11) 0.0406(11) 0.0349(10) -0.0199(9) -0.0032(8) 0.0025(9)
C9 0.0536(13) 0.0413(12) 0.0370(11) -0.0219(9) 0.0031(9) 0.0007(9)
C7 0.0465(12) 0.0342(11) 0.0400(11) -0.0169(9) -0.0003(9) -0.0050(9)
C20 0.0644(16) 0.0490(14) 0.0530(14) -0.0062(11) -0.0137(12) -0.0136(12)
C21 0.0583(15) 0.0492(14) 0.0532(14) -0.0152(12) 0.0156(12) -0.0075(11)
C1 0.0640(15) 0.0405(13) 0.0736(17) -0.0316(12) -0.0114(13) 0.0027(11)
C1R 0.088(3) 0.066(3) 0.068(3) -0.032(2) -0.047(3) 0.019(2)
C2R 0.075(2) 0.0541(18) 0.0409(15) -0.0171(14) -0.0184(15) 0.0201(16)
S1S 0.086(6) 0.052(4) 0.066(4) -0.032(3) 0.023(5) -0.020(4)
O1S 0.054(13) 0.042(8) 0.072(10) -0.035(8) 0.009(9) 0.003(9)
C1S 0.102(17) 0.039(14) 0.12(2) -0.029(14) 0.015(16) -0.038(12)
C2S 0.123(18) 0.105(17) 0.068(15) -0.030(13) 0.050(14) -0.015(15)
S1T 0.103(8) 0.049(6) 0.118(8) -0.043(6) -0.014(7) 0.002(5)
C1T 0.107(18) 0.09(2) 0.09(2) -0.065(17) -0.01(2) 0.012(19)
C2T 0.090(17) 0.09(2) 0.08(2) -0.060(18) -0.006(16) 0.005(16)
O1T 0.033(17) 0.059(14) 0.076(15) -0.033(11) -0.037(12) 0.025(13)

loop_
_atom_type_symbol
_atom_type_description
_atom_type_scat_dispersion_real
_atom_type_scat_dispersion_imag
_atom_type_scat_source
C C 0.0181 0.0091 'International Tables Vol C Tables 4.2.6.8 and 6.1.1.4'
H H 0.0000 0.0000 'International Tables Vol C Tables 4.2.6.8 and 6.1.1.4'
N N 0.0311 0.0180 'International Tables Vol C Tables 4.2.6.8 and 6.1.1.4'
O O 0.0492 0.0322 'International Tables Vol C Tables 4.2.6.8 and 6.1.1.4'
S S 0.3331 0.5567 'International Tables Vol C Tables 4.2.6.8 and 6.1.1.4'

loop_
_geom_angle_atom_site_label_1
_geom_angle_atom_site_label_2
_geom_angle_atom_site_label_3
_geom_angle
_geom_angle_site_symmetry_1
_geom_angle_site_symmetry_3
_geom_angle_publ_flag
O1R S1R C1R 107.4(2) . . ?
O1R S1R C2R 106.67(16) . . ?
C2R S1R C1R 97.5(2) . . ?
C4 O2 C3 115.78(14) . . ?
C18 O7 C19 117.26(16) . . ?
C1 O1 C2 111.57(18) . . ?
C6 N1 C8 123.34(17) . . ?
C6 N1 H1 117.9(19) . . ?
C8 N1 H1 116.8(19) . . ?
O5 N2 C14 118.58(19) . . ?
O4 N2 O5 123.00(19) . . ?
O4 N2 C14 118.42(17) . . ?
C13 C12 C11 121.41(16) . . ?
C13 C12 C17 118.82(17) . . ?
C17 C12 C11 119.77(17) . . ?
C12 C11 H11 108.4 . . ?
C10 C11 C12 109.22(14) . . ?
C10 C11 H11 108.4 . . ?
C5 C11 C12 111.57(14) . . ?
C5 C11 H11 108.4 . . ?
C5 C11 C10 110.68(15) . . ?
C12 C13 H13 120.7 . . ?
C12 C13 C14 118.55(18) . . ?
C14 C13 H13 120.7 . . ?
C18 C10 C11 113.14(16) . . ?
C8 C10 C11 120.54(17) . . ?
C8 C10 C18 126.19(17) . . ?
C4 C5 C11 118.03(16) . . ?
C6 C5 C11 120.76(16) . . ?
C6 C5 C4 121.14(17) . . ?
O2 C4 C5 110.52(15) . . ?
O3 C4 O2 121.52(17) . . ?
O3 C4 C5 127.95(18) . . ?
C12 C17 H17 119.2 . . ?
C16 C17 C12 121.56(19) . . ?
C16 C17 H17 119.2 . . ?
N1 C6 C7 112.77(17) . . ?
C5 C6 N1 119.57(17) . . ?
C5 C6 C7 127.64(17) . . ?
O7 C18 C10 114.94(17) . . ?
O6 C18 O7 122.38(18) . . ?
O6 C18 C10 122.67(17) . . ?
N1 C8 C9 112.01(17) . . ?
C10 C8 N1 119.44(17) . . ?
C10 C8 C9 128.52(18) . . ?
C14 C15 H15 120.9 . . ?
C16 C15 H15 120.9 . . ?
C16 C15 C14 118.30(18) . . ?
C13 C14 N2 119.19(18) . . ?
C15 C14 N2 117.95(17) . . ?
C15 C14 C13 122.85(19) . . ?
O7 C19 H19 109.6 . . ?
O7 C19 C20 108.85(18) . . ?
O7 C19 C21 105.54(18) . . ?
C20 C19 H19 109.6 . . ?
C20 C19 C21 113.5(2) . . ?
C21 C19 H19 109.6 . . ?
C17 C16 H16 120.1 . . ?
C15 C16 C17 119.89(18) . . ?
C15 C16 H16 120.1 . . ?
O2 C3 H3A 110.1 . . ?
O2 C3 H3B 110.1 . . ?
O2 C3 C2 108.08(16) . . ?
H3A C3 H3B 108.4 . . ?
C2 C3 H3A 110.1 . . ?
C2 C3 H3B 110.1 . . ?
O1 C2 C3 109.02(17) . . ?
O1 C2 H2A 109.9 . . ?
O1 C2 H2B 109.9 . . ?
C3 C2 H2A 109.9 . . ?
C3 C2 H2B 109.9 . . ?
H2A C2 H2B 108.3 . . ?
C8 C9 H9A 109.5 . . ?
C8 C9 H9B 109.5 . . ?
C8 C9 H9C 109.5 . . ?
H9A C9 H9B 109.5 . . ?
H9A C9 H9C 109.5 . . ?
H9B C9 H9C 109.5 . . ?
C6 C7 H7A 109.5 . . ?
C6 C7 H7B 109.5 . . ?
C6 C7 H7C 109.5 . . ?
H7A C7 H7B 109.5 . . ?
H7A C7 H7C 109.5 . . ?
H7B C7 H7C 109.5 . . ?
C19 C20 H20A 109.5 . . ?
C19 C20 H20B 109.5 . . ?
C19 C20 H20C 109.5 . . ?
H20A C20 H20B 109.5 . . ?
H20A C20 H20C 109.5 . . ?
H20B C20 H20C 109.5 . . ?
C19 C21 H21A 109.5 . . ?
C19 C21 H21B 109.5 . . ?
C19 C21 H21C 109.5 . . ?
H21A C21 H21B 109.5 . . ?
H21A C21 H21C 109.5 . . ?
H21B C21 H21C 109.5 . . ?
O1 C1 H1A 109.5 . . ?
O1 C1 H1B 109.5 . . ?
O1 C1 H1C 109.5 . . ?
H1A C1 H1B 109.5 . . ?
H1A C1 H1C 109.5 . . ?
H1B C1 H1C 109.5 . . ?
S1R C1R H1RA 109.5 . . ?
S1R C1R H1RB 109.5 . . ?
S1R C1R H1RC 109.5 . . ?
H1RA C1R H1RB 109.5 . . ?
H1RA C1R H1RC 109.5 . . ?
H1RB C1R H1RC 109.5 . . ?
S1R C2R H2RA 109.5 . . ?
S1R C2R H2RB 109.5 . . ?
S1R C2R H2RC 109.5 . . ?
H2RA C2R H2RB 109.5 . . ?
H2RA C2R H2RC 109.5 . . ?
H2RB C2R H2RC 109.5 . . ?
O1S S1S C1S 111.9(11) . . ?
O1S S1S C2S 107.5(11) . . ?
C1S S1S C2S 101.0(12) . . ?
S1S C1S H1SA 109.5 . . ?
S1S C1S H1SB 109.5 . . ?
S1S C1S H1SC 109.5 . . ?
H1SA C1S H1SB 109.5 . . ?
H1SA C1S H1SC 109.5 . . ?
H1SB C1S H1SC 109.5 . . ?
S1S C2S H2SA 109.5 . . ?
S1S C2S H2SB 109.5 . . ?
S1S C2S H2SC 109.5 . . ?
H2SA C2S H2SB 109.5 . . ?
H2SA C2S H2SC 109.5 . . ?
H2SB C2S H2SC 109.5 . . ?
C1T S1T C2T 100.2(12) . . ?
O1T S1T C1T 111.8(14) . . ?
O1T S1T C2T 108.8(13) . . ?
S1T C1T H1TA 109.5 . . ?
S1T C1T H1TB 109.5 . . ?
S1T C1T H1TC 109.5 . . ?
H1TA C1T H1TB 109.5 . . ?
H1TA C1T H1TC 109.5 . . ?
H1TB C1T H1TC 109.5 . . ?
S1T C2T H2TA 109.5 . . ?
S1T C2T H2TB 109.5 . . ?
S1T C2T H2TC 109.5 . . ?
H2TA C2T H2TB 109.5 . . ?
H2TA C2T H2TC 109.5 . . ?
H2TB C2T H2TC 109.5 . . ?

loop_
_geom_bond_atom_site_label_1
_geom_bond_atom_site_label_2
_geom_bond_distance
_geom_bond_site_symmetry_2
_geom_bond_publ_flag
S1R O1R 1.497(3) . ?
S1R C1R 1.777(4) . ?
S1R C2R 1.775(3) . ?
O2 C4 1.347(2) . ?
O2 C3 1.443(2) . ?
O3 C4 1.212(2) . ?
O7 C18 1.348(2) . ?
O7 C19 1.467(2) . ?
O6 C18 1.217(2) . ?
O1 C2 1.417(3) . ?
O1 C1 1.416(3) . ?
O5 N2 1.223(2) . ?
O4 N2 1.219(3) . ?
N1 C6 1.378(3) . ?
N1 C8 1.382(3) . ?
N1 H1 0.87(3) . ?
N2 C14 1.464(3) . ?
C12 C11 1.530(2) . ?
C12 C13 1.388(3) . ?
C12 C17 1.397(3) . ?
C11 H11 1.0000 . ?
C11 C10 1.528(2) . ?
C11 C5 1.525(2) . ?
C13 H13 0.9500 . ?
C13 C14 1.391(3) . ?
C10 C18 1.470(3) . ?
C10 C8 1.354(3) . ?
C5 C4 1.472(3) . ?
C5 C6 1.351(3) . ?
C17 H17 0.9500 . ?
C17 C16 1.386(3) . ?
C6 C7 1.502(3) . ?
C8 C9 1.505(3) . ?
C15 H15 0.9500 . ?
C15 C14 1.384(3) . ?
C15 C16 1.380(3) . ?
C19 H19 1.0000 . ?
C19 C20 1.490(4) . ?
C19 C21 1.522(3) . ?
C16 H16 0.9500 . ?
C3 H3A 0.9900 . ?
C3 H3B 0.9900 . ?
C3 C2 1.490(3) . ?
C2 H2A 0.9900 . ?
C2 H2B 0.9900 . ?
C9 H9A 0.9800 . ?
C9 H9B 0.9800 . ?
C9 H9C 0.9800 . ?
C7 H7A 0.9800 . ?
C7 H7B 0.9800 . ?
C7 H7C 0.9800 . ?
C20 H20A 0.9800 . ?
C20 H20B 0.9800 . ?
C20 H20C 0.9800 . ?
C21 H21A 0.9800 . ?
C21 H21B 0.9800 . ?
C21 H21C 0.9800 . ?
C1 H1A 0.9800 . ?
C1 H1B 0.9800 . ?
C1 H1C 0.9800 . ?
C1R H1RA 0.9800 . ?
C1R H1RB 0.9800 . ?
C1R H1RC 0.9800 . ?
C2R H2RA 0.9800 . ?
C2R H2RB 0.9800 . ?
C2R H2RC 0.9800 . ?
S1S O1S 1.481(13) . ?
S1S C1S 1.734(14) . ?
S1S C2S 1.779(14) . ?
C1S H1SA 0.9800 . ?
C1S H1SB 0.9800 . ?
C1S H1SC 0.9800 . ?
C2S H2SA 0.9800 . ?
C2S H2SB 0.9800 . ?
C2S H2SC 0.9800 . ?
S1T C1T 1.743(15) . ?
S1T C2T 1.776(15) . ?
S1T O1T 1.466(17) . ?
C1T H1TA 0.9800 . ?
C1T H1TB 0.9800 . ?
C1T H1TC 0.9800 . ?
C2T H2TA 0.9800 . ?
C2T H2TB 0.9800 . ?
C2T H2TC 0.9800 . ?

loop_
_geom_torsion_atom_site_label_1
_geom_torsion_atom_site_label_2
_geom_torsion_atom_site_label_3
_geom_torsion_atom_site_label_4
_geom_torsion
_geom_torsion_site_symmetry_1
_geom_torsion_site_symmetry_2
_geom_torsion_site_symmetry_3
_geom_torsion_site_symmetry_4
_geom_torsion_publ_flag
O2 C3 C2 O1 65.2(2) . . . . ?
O5 N2 C14 C13 179.27(18) . . . . ?
O5 N2 C14 C15 0.3(3) . . . . ?
O4 N2 C14 C13 0.3(3) . . . . ?
O4 N2 C14 C15 -178.7(2) . . . . ?
C12 C11 C10 C18 -76.52(19) . . . . ?
C12 C11 C10 C8 99.6(2) . . . . ?
C12 C11 C5 C4 78.3(2) . . . . ?
C12 C11 C5 C6 -98.9(2) . . . . ?
C12 C13 C14 N2 -178.34(16) . . . . ?
C12 C13 C14 C15 0.6(3) . . . . ?
C12 C17 C16 C15 0.2(3) . . . . ?
C11 C12 C13 C14 -179.14(16) . . . . ?
C11 C12 C17 C16 178.74(17) . . . . ?
C11 C10 C18 O7 171.89(16) . . . . ?
C11 C10 C18 O6 -6.9(3) . . . . ?
C11 C10 C8 N1 7.9(3) . . . . ?
C11 C10 C8 C9 -169.88(19) . . . . ?
C11 C5 C4 O2 -10.1(2) . . . . ?
C11 C5 C4 O3 170.32(18) . . . . ?
C11 C5 C6 N1 -6.4(3) . . . . ?
C11 C5 C6 C7 172.19(18) . . . . ?
C13 C12 C11 C10 127.79(17) . . . . ?
C13 C12 C11 C5 -109.53(19) . . . . ?
C13 C12 C17 C16 -1.4(3) . . . . ?
C10 C11 C5 C4 -159.90(15) . . . . ?
C10 C11 C5 C6 22.9(2) . . . . ?
C5 C11 C10 C18 160.27(15) . . . . ?
C5 C11 C10 C8 -23.6(2) . . . . ?
C4 O2 C3 C2 171.59(16) . . . . ?
C4 C5 C6 N1 176.47(17) . . . . ?
C4 C5 C6 C7 -4.9(3) . . . . ?
C17 C12 C11 C10 -52.3(2) . . . . ?
C17 C12 C11 C5 70.4(2) . . . . ?
C17 C12 C13 C14 1.0(3) . . . . ?
C6 N1 C8 C10 12.0(3) . . . . ?
C6 N1 C8 C9 -169.92(19) . . . . ?
C6 C5 C4 O2 167.04(16) . . . . ?
C6 C5 C4 O3 -12.5(3) . . . . ?
C18 O7 C19 C20 -88.7(2) . . . . ?
C18 O7 C19 C21 149.2(2) . . . . ?
C18 C10 C8 N1 -176.55(18) . . . . ?
C18 C10 C8 C9 5.7(3) . . . . ?
C8 N1 C6 C5 -12.8(3) . . . . ?
C8 N1 C6 C7 168.44(18) . . . . ?
C8 C10 C18 O7 -4.0(3) . . . . ?
C8 C10 C18 O6 177.2(2) . . . . ?
C14 C15 C16 C17 1.4(3) . . . . ?
C19 O7 C18 O6 -4.1(3) . . . . ?
C19 O7 C18 C10 177.05(17) . . . . ?
C16 C15 C14 N2 177.17(17) . . . . ?
C16 C15 C14 C13 -1.8(3) . . . . ?
C3 O2 C4 O3 0.5(3) . . . . ?
C3 O2 C4 C5 -179.05(16) . . . . ?
C1 O1 C2 C3 170.63(18) . . . . ?
